data_4324782
loop_
_publ_author_name
'Tanmoy Kumar Saha'
'Venkatachalam Ramkumar'
'Debashis Chakraborty'

_publ_section_title
;
 Salen Complexes of Zirconium and Hafnium: Synthesis, Structural
 Characterization, Controlled Hydrolysis, and Solvent-Free Ring-Opening
 Polymerization of Cyclic Esters and Lactides
;
_journal_name_full 'Inorganic Chemistry'
_journal_page_first 2720
_journal_page_last 2722
_journal_paper_doi 10.1021/ic1025262
_journal_volume 50
_journal_year 2011
_chemical_formula_moiety 'C53.88 H84 N2 O8 Zr2, C2 H4 Cl2 '
_chemical_formula_sum 'C27.94 H44 Cl N O4 Zr'
_chemical_formula_weight 584.59
_chemical_name_systematic
;
 ?
;
_space_group_IT_number 4
_symmetry_cell_setting monoclinic
_symmetry_space_group_name_Hall 'P 2yb'
_symmetry_space_group_name_H-M 'P 1 21 1'
_atom_sites_solution_hydrogens geom
_atom_sites_solution_primary direct
_atom_sites_solution_secondary difmap
_audit_creation_method SHELXL-97
_cell_angle_alpha 90.00
_cell_angle_beta 99.814(4)
_cell_angle_gamma 90.00
_cell_formula_units_Z 4
_cell_length_a 10.6139(8)
_cell_length_b 26.9865(19)
_cell_length_c 11.2087(8)
_cell_measurement_temperature 173(2)
_cell_volume 3163.5(4)
_computing_cell_refinement 'APEXII/SAINT (Bruker, 2004)'
_computing_data_collection 'APEXII (Bruker, 2004)'
_computing_data_reduction 'SAINT/XPREP (Bruker, 2004)'
_computing_molecular_graphics 'ORTEP3 (Farrugia, 1997) '
_computing_publication_material 'SHELXL-97 (Sheldrick, 2008)'
_computing_structure_refinement 'SHELXL-97 (Sheldrick, 2008)'
_computing_structure_solution 'SHELXS-97 (Sheldrick, 2008)'
_diffrn_ambient_temperature 173(2)
_diffrn_measured_fraction_theta_full 0.916
_diffrn_measured_fraction_theta_max 0.861
_diffrn_measurement_device_type 'Bruker ApexII CCD Area Detector'
_diffrn_measurement_method 'phi and omega scans'
_diffrn_radiation_monochromator graphite
_diffrn_radiation_source 'fine-focus sealed tube'
_diffrn_radiation_type MoK\a
_diffrn_radiation_wavelength 0.71073
_diffrn_reflns_av_R_equivalents 0.0510
_diffrn_reflns_av_sigmaI/netI 0.1007
_diffrn_reflns_limit_h_max 12
_diffrn_reflns_limit_h_min -12
_diffrn_reflns_limit_k_max 35
_diffrn_reflns_limit_k_min -35
_diffrn_reflns_limit_l_max 14
_diffrn_reflns_limit_l_min -11
_diffrn_reflns_number 22079
_diffrn_reflns_theta_full 25.00
_diffrn_reflns_theta_max 28.36
_diffrn_reflns_theta_min 1.95
_exptl_absorpt_coefficient_mu 0.461
_exptl_absorpt_correction_T_max 0.9597
_exptl_absorpt_correction_T_min 0.9054
_exptl_absorpt_correction_type multi-scan
_exptl_absorpt_process_details 'SADABS (Bruker,2004)'
_exptl_crystal_colour green
_exptl_crystal_density_diffrn 1.227
_exptl_crystal_description block
_exptl_crystal_F_000 1231
_exptl_crystal_size_max 0.22
_exptl_crystal_size_mid 0.18
_exptl_crystal_size_min 0.09
_refine_diff_density_max 0.968
_refine_diff_density_min -2.175
_refine_diff_density_rms 0.149
_refine_ls_abs_structure_details 'Flack H D (1983), Acta Cryst. A39, 876-881'
_refine_ls_abs_structure_Flack -0.01(8)
_refine_ls_extinction_method none
_refine_ls_goodness_of_fit_ref 1.069
_refine_ls_hydrogen_treatment constr
_refine_ls_matrix_type full
_refine_ls_number_parameters 633
_refine_ls_number_reflns 12340
_refine_ls_number_restraints 14
_refine_ls_restrained_S_all 1.069
_refine_ls_R_factor_all 0.1162
_refine_ls_R_factor_gt 0.0881
_refine_ls_shift/su_max 0.026
_refine_ls_shift/su_mean 0.016
_refine_ls_structure_factor_coef Fsqd
_refine_ls_weighting_details 'calc w=1/[\s^2^(Fo^2^)+(0.1032P)^2^+19.7014P] where P=(Fo^2^+2Fc^2^)/3'
_refine_ls_weighting_scheme calc
_refine_ls_wR_factor_gt 0.2212
_refine_ls_wR_factor_ref 0.2373
_reflns_number_gt 9475
_reflns_number_total 12340
_reflns_threshold_expression >2sigma(I)
_cod_data_source_file ic1025262_si_002_2.cif
_cod_data_source_block Zr
_cod_original_sg_symbol_Hall ' P 2yb'
_cod_database_code 4324782

loop_
_symmetry_equiv_pos_as_xyz
'x, y, z'
'-x, y+1/2, -z'

loop_
_atom_site_label
_atom_site_type_symbol
_atom_site_fract_x
_atom_site_fract_y
_atom_site_fract_z
_atom_site_U_iso_or_equiv
_atom_site_adp_type
_atom_site_occupancy
_atom_site_symmetry_multiplicity
_atom_site_calc_flag
_atom_site_refinement_flags
_atom_site_disorder_assembly
_atom_site_disorder_group
C1 C 0.6568(17) 0.1757(6) 1.1254(16) 0.067(4) Uiso 1 1 d . . .
C2 C 0.601(2) 0.1964(9) 1.210(2) 0.115(8) Uiso 1 1 d . . .
H2A H 0.6180 0.2322 1.2122 0.172 Uiso 1 1 calc R . .
H2B H 0.6362 0.1819 1.2890 0.172 Uiso 1 1 calc R . .
H2C H 0.5090 0.1906 1.1919 0.172 Uiso 1 1 calc R . .
C3 C 0.672(2) 0.1237(6) 1.1136(17) 0.091(6) Uani 1 1 d . . .
H3A H 0.6101 0.1064 1.1548 0.136 Uiso 1 1 calc R . .
H3B H 0.7588 0.1142 1.1503 0.136 Uiso 1 1 calc R . .
H3C H 0.6564 0.1148 1.0276 0.136 Uiso 1 1 calc R . .
C4 C 0.9087(16) 0.1689(5) 0.8173(14) 0.064(4) Uani 1 1 d . . .
C5 C 0.966(3) 0.1409(11) 0.933(3) 0.139(10) Uiso 1 1 d . . .
H5A H 1.0138 0.1640 0.9911 0.208 Uiso 1 1 calc R . .
H5B H 1.0231 0.1148 0.9134 0.208 Uiso 1 1 calc R . .
H5C H 0.8966 0.1259 0.9687 0.208 Uiso 1 1 calc R . .
C6 C 0.859(3) 0.1337(10) 0.721(3) 0.139(10) Uiso 1 1 d . . .
H6A H 0.8459 0.1508 0.6427 0.208 Uiso 1 1 calc R . .
H6B H 0.7777 0.1201 0.7360 0.208 Uiso 1 1 calc R . .
H6C H 0.9208 0.1067 0.7200 0.208 Uiso 1 1 calc R . .
C7 C 0.4410(10) 0.1706(4) 0.6630(10) 0.028(2) Uani 1 1 d . . .
C8 C 0.3480(12) 0.1333(4) 0.6603(11) 0.039(3) Uani 1 1 d . . .
C9 C 0.2495(12) 0.1304(4) 0.5545(12) 0.040(3) Uani 1 1 d . . .
H9 H 0.1836 0.1064 0.5519 0.048 Uiso 1 1 calc R . .
C10 C 0.2489(11) 0.1628(5) 0.4533(12) 0.045(3) Uani 1 1 d . . .
C11 C 0.3473(13) 0.1964(4) 0.4589(11) 0.047(3) Uani 1 1 d . . .
H11 H 0.3508 0.2171 0.3910 0.056 Uiso 1 1 calc R . .
C12 C 0.4417(10) 0.2011(4) 0.5610(9) 0.030(2) Uani 1 1 d . . .
C13 C 0.5402(11) 0.2400(4) 0.5546(9) 0.035(3) Uani 1 1 d . . .
C14 C 0.3443(12) 0.0981(4) 0.7678(12) 0.042(3) Uani 1 1 d . . .
C15 C 0.2364(16) 0.0590(6) 0.7401(16) 0.067(5) Uani 1 1 d . . .
H15A H 0.2378 0.0374 0.8106 0.100 Uiso 1 1 calc R . .
H15B H 0.2495 0.0390 0.6702 0.100 Uiso 1 1 calc R . .
H15C H 0.1535 0.0758 0.7218 0.100 Uiso 1 1 calc R . .
C16 C 0.3264(18) 0.1271(5) 0.8807(14) 0.069(5) Uani 1 1 d . . .
H16A H 0.3106 0.1039 0.9439 0.104 Uiso 1 1 calc R . .
H16B H 0.2534 0.1496 0.8608 0.104 Uiso 1 1 calc R . .
H16C H 0.4038 0.1463 0.9099 0.104 Uiso 1 1 calc R . .
C17 C 0.4713(16) 0.0695(5) 0.7968(15) 0.067(5) Uani 1 1 d . . .
H17A H 0.5428 0.0930 0.8074 0.101 Uiso 1 1 calc R . .
H17B H 0.4788 0.0468 0.7301 0.101 Uiso 1 1 calc R . .
H17C H 0.4732 0.0504 0.8716 0.101 Uiso 1 1 calc R . .
C18 C 0.1415(13) 0.1566(6) 0.3429(13) 0.064(4) Uani 1 1 d D . .
C21 C 0.114(2) 0.2042(7) 0.276(2) 0.100(7) Uiso 1 1 d D . .
H21A H 0.1650 0.2061 0.2108 0.150 Uiso 1 1 calc R . .
H21B H 0.1359 0.2321 0.3315 0.150 Uiso 1 1 calc R . .
H21C H 0.0229 0.2058 0.2408 0.150 Uiso 1 1 calc R . .
C22 C 0.7112(10) 0.2920(4) 0.5953(9) 0.018(3) Uani 0.88(4) 1 d P . .
C23 C 0.8366(12) 0.2677(5) 0.5763(12) 0.042(3) Uani 1 1 d . . .
H23A H 0.8802 0.2536 0.6540 0.050 Uiso 1 1 calc R . .
H23B H 0.8175 0.2401 0.5176 0.050 Uiso 1 1 calc R . .
C24 C 0.9259(12) 0.3045(5) 0.5293(12) 0.043(3) Uani 1 1 d . . .
H24A H 0.8890 0.3143 0.4455 0.052 Uiso 1 1 calc R . .
H24B H 1.0094 0.2885 0.5275 0.052 Uiso 1 1 calc R . .
C25 C 0.9464(10) 0.3513(5) 0.6105(10) 0.038(2) Uani 1 1 d . . .
H25A H 0.9953 0.3421 0.6907 0.046 Uiso 1 1 calc R . .
H25B H 0.9979 0.3757 0.5736 0.046 Uiso 1 1 calc R . .
C26 C 0.8202(10) 0.3755(4) 0.6276(10) 0.032(2) Uani 1 1 d . . .
H26A H 0.7745 0.3879 0.5489 0.039 Uiso 1 1 calc R . .
H26B H 0.8373 0.4039 0.6839 0.039 Uiso 1 1 calc R . .
C27 C 0.7358(10) 0.3361(3) 0.6801(9) 0.023(2) Uani 1 1 d . . .
C28 C 0.5351(9) 0.3776(3) 0.6252(8) 0.020(2) Uani 1 1 d . . .
C29 C 0.4161(10) 0.4031(4) 0.6253(9) 0.029(2) Uani 1 1 d . . .
C30 C 0.3439(11) 0.4160(4) 0.5153(9) 0.033(3) Uani 1 1 d . . .
H30 H 0.3728 0.4066 0.4428 0.039 Uiso 1 1 calc R . .
C31 C 0.2317(10) 0.4419(4) 0.5075(10) 0.031(2) Uani 1 1 d . . .
C32 C 0.1985(11) 0.4550(4) 0.6161(10) 0.033(3) Uani 1 1 d . . .
H32 H 0.1222 0.4738 0.6126 0.040 Uiso 1 1 calc R . .
C33 C 0.2656(9) 0.4436(3) 0.7326(9) 0.022(2) Uani 1 1 d . . .
C34 C 0.3738(11) 0.4137(3) 0.7337(9) 0.027(2) Uani 1 1 d . . .
C35 C 0.1455(13) 0.4500(5) 0.3850(11) 0.050(3) Uani 1 1 d . . .
C36 C 0.1089(14) 0.4004(5) 0.3230(12) 0.056(4) Uani 1 1 d . . .
H36A H 0.0527 0.3822 0.3684 0.084 Uiso 1 1 calc R . .
H36B H 0.1863 0.3809 0.3205 0.084 Uiso 1 1 calc R . .
H36C H 0.0642 0.4063 0.2403 0.084 Uiso 1 1 calc R . .
C37 C 0.2249(17) 0.4810(8) 0.3046(18) 0.091(7) Uani 1 1 d . . .
H37A H 0.1685 0.4920 0.2308 0.137 Uiso 1 1 calc R . .
H37B H 0.2935 0.4604 0.2828 0.137 Uiso 1 1 calc R . .
H37C H 0.2620 0.5101 0.3501 0.137 Uiso 1 1 calc R . .
C38 C 0.0314(14) 0.4781(5) 0.3999(12) 0.063(4) Uani 1 1 d . . .
H38A H -0.0292 0.4782 0.3235 0.095 Uiso 1 1 calc R . .
H38B H 0.0556 0.5123 0.4230 0.095 Uiso 1 1 calc R . .
H38C H -0.0087 0.4628 0.4633 0.095 Uiso 1 1 calc R . .
C39 C 0.2214(10) 0.4615(4) 0.8483(9) 0.028(2) Uani 1 1 d . . .
C40 C 0.1095(12) 0.4973(5) 0.8265(13) 0.046(3) Uani 1 1 d . . .
H40A H 0.0351 0.4808 0.7791 0.069 Uiso 1 1 calc R . .
H40B H 0.1326 0.5263 0.7820 0.069 Uiso 1 1 calc R . .
H40C H 0.0887 0.5080 0.9044 0.069 Uiso 1 1 calc R . .
C41 C 0.3318(11) 0.4891(4) 0.9260(11) 0.039(3) Uani 1 1 d . . .
H41A H 0.3047 0.5007 1.0005 0.058 Uiso 1 1 calc R . .
H41B H 0.3563 0.5176 0.8808 0.058 Uiso 1 1 calc R . .
H41C H 0.4050 0.4667 0.9464 0.058 Uiso 1 1 calc R . .
C42 C 0.1847(12) 0.4173(5) 0.9158(11) 0.042(3) Uani 1 1 d . . .
H42A H 0.2574 0.3945 0.9327 0.063 Uiso 1 1 calc R . .
H42B H 0.1122 0.4004 0.8665 0.063 Uiso 1 1 calc R . .
H42C H 0.1605 0.4282 0.9922 0.063 Uiso 1 1 calc R . .
C43 C 0.7850(11) 0.4499(4) 0.9338(10) 0.034(3) Uani 1 1 d . . .
C44 C 0.6911(17) 0.4937(5) 0.9066(15) 0.079(6) Uani 1 1 d . . .
H44A H 0.6491 0.4922 0.8218 0.119 Uiso 1 1 calc R . .
H44B H 0.7381 0.5249 0.9214 0.119 Uiso 1 1 calc R . .
H44C H 0.6266 0.4917 0.9594 0.119 Uiso 1 1 calc R . .
C45 C 0.8678(12) 0.4608(5) 1.0455(11) 0.045(3) Uani 1 1 d . . .
H45A H 0.8166 0.4651 1.1098 0.068 Uiso 1 1 calc R . .
H45B H 0.9153 0.4913 1.0366 0.068 Uiso 1 1 calc R . .
H45C H 0.9280 0.4334 1.0666 0.068 Uiso 1 1 calc R . .
C46 C 0.5046(19) 0.3688(5) 1.1814(11) 0.080(6) Uani 1 1 d D . .
C47 C 0.5722(19) 0.4120(5) 1.2329(13) 0.071(5) Uani 1 1 d . A .
H47A H 0.6640 0.4048 1.2510 0.106 Uiso 1 1 calc R . .
H47B H 0.5419 0.4212 1.3077 0.106 Uiso 1 1 calc R . .
H47C H 0.5569 0.4395 1.1751 0.106 Uiso 1 1 calc R . .
C48A C 0.487(3) 0.3301(6) 1.2630(17) 0.038(7) Uiso 0.58(6) 1 d PD A 1
H48A H 0.4125 0.3104 1.2287 0.057 Uiso 0.58(6) 1 calc PR A 1
H48B H 0.4745 0.3444 1.3403 0.057 Uiso 0.58(6) 1 calc PR A 1
H48C H 0.5634 0.3089 1.2761 0.057 Uiso 0.58(6) 1 calc PR A 1
C48B C 0.423(4) 0.3376(11) 1.237(3) 0.046(11) Uiso 0.42(6) 1 d PD A 2
H48D H 0.3342 0.3439 1.2006 0.068 Uiso 0.42(6) 1 calc PR A 2
H48E H 0.4358 0.3445 1.3237 0.068 Uiso 0.42(6) 1 calc PR A 2
H48F H 0.4445 0.3029 1.2237 0.068 Uiso 0.42(6) 1 calc PR A 2
C49 C 0.3637(10) 0.2671(4) 0.8355(11) 0.035(3) Uani 1 1 d . . .
C50 C 0.2787(10) 0.2932(4) 0.7314(12) 0.038(3) Uani 1 1 d . . .
H50A H 0.2483 0.3245 0.7602 0.057 Uiso 1 1 calc R . .
H50B H 0.2054 0.2720 0.7005 0.057 Uiso 1 1 calc R . .
H50C H 0.3277 0.2998 0.6665 0.057 Uiso 1 1 calc R . .
C51 C 0.3112(13) 0.2712(5) 0.9512(13) 0.050(3) Uani 1 1 d . . .
H51A H 0.3729 0.2574 1.0180 0.075 Uiso 1 1 calc R . .
H51B H 0.2307 0.2528 0.9435 0.075 Uiso 1 1 calc R . .
H51C H 0.2957 0.3061 0.9677 0.075 Uiso 1 1 calc R . .
C52 C 0.8514(11) 0.2904(4) 1.0206(10) 0.036(3) Uani 1 1 d . . .
C53 C 0.8351(11) 0.3112(4) 1.1395(9) 0.038(3) Uani 1 1 d . . .
H53A H 0.8318 0.3474 1.1344 0.057 Uiso 1 1 calc R . .
H53B H 0.9074 0.3011 1.2013 0.057 Uiso 1 1 calc R . .
H53C H 0.7554 0.2987 1.1615 0.057 Uiso 1 1 calc R . .
C54 C 0.9558(11) 0.3135(5) 0.9683(10) 0.042(3) Uani 1 1 d . . .
H54A H 0.9627 0.2972 0.8915 0.062 Uiso 1 1 calc R . .
H54B H 1.0366 0.3098 1.0248 0.062 Uiso 1 1 calc R . .
H54C H 0.9374 0.3488 0.9540 0.062 Uiso 1 1 calc R . .
C55A C 0.538(3) 0.0746(17) 0.467(4) 0.139(13) Uani 0.47(3) 1 d PDU B 1
H55A H 0.5426 0.0712 0.5558 0.167 Uiso 0.47(3) 1 calc PR B 1
H55B H 0.4779 0.1019 0.4389 0.167 Uiso 0.47(3) 1 calc PR B 1
C56A C 0.490(4) 0.0288(14) 0.408(6) 0.144(16) Uani 0.47(3) 1 d PDU B 1
H56A H 0.5584 0.0036 0.4270 0.172 Uiso 0.47(3) 1 calc PR B 1
H56B H 0.4769 0.0346 0.3198 0.172 Uiso 0.47(3) 1 calc PR B 1
C55B C 0.562(3) 0.0506(17) 0.378(3) 0.139(13) Uani 0.53(3) 1 d PDU B 2
H55C H 0.5143 0.0650 0.3017 0.167 Uiso 0.53(3) 1 calc PR B 2
H55D H 0.5951 0.0178 0.3585 0.167 Uiso 0.53(3) 1 calc PR B 2
C56B C 0.476(3) 0.0447(12) 0.465(5) 0.144(16) Uani 0.53(3) 1 d PDU B 2
H56C H 0.4386 0.0777 0.4750 0.172 Uiso 0.53(3) 1 calc PR B 2
H56D H 0.5296 0.0361 0.5429 0.172 Uiso 0.53(3) 1 calc PR B 2
Cl1 Cl 0.6861(7) 0.0888(2) 0.4364(5) 0.110(2) Uani 1 1 d D . .
Cl2 Cl 0.3524(7) 0.0035(2) 0.4417(6) 0.114(2) Uani 1 1 d D . .
N1 N 0.6251(8) 0.2555(3) 0.6410(8) 0.0254(18) Uani 1 1 d . . .
N2 N 0.6183(7) 0.3588(3) 0.7104(6) 0.0190(15) Uani 1 1 d . A .
O1 O 0.4943(7) 0.2837(2) 0.8494(7) 0.0239(16) Uani 1 1 d . A .
O2 O 0.7312(6) 0.2959(2) 0.9349(6) 0.0166(14) Uani 1 1 d . A .
O3 O 0.6277(9) 0.1997(3) 1.0093(7) 0.041(2) Uani 1 1 d . . .
O4 O 0.8093(7) 0.2000(3) 0.8363(7) 0.041(2) Uani 1 1 d . . .
O5 O 0.5268(7) 0.1765(3) 0.7604(7) 0.0299(17) Uani 1 1 d . . .
O6 O 0.4390(7) 0.3968(2) 0.8386(6) 0.0217(14) Uani 1 1 d . A .
O7 O 0.7158(8) 0.4053(3) 0.9422(7) 0.0349(19) Uani 1 1 d . A .
O8 O 0.5368(7) 0.3535(3) 1.0733(5) 0.0355(16) Uani 1 1 d . A .
Zr1 Zr 0.64526(9) 0.22759(6) 0.85650(8) 0.0234(2) Uani 1 1 d . A .
Zr2 Zr 0.58832(8) 0.35352(6) 0.91686(7) 0.0207(2) Uani 1 1 d . . .
C19 C 0.175(3) 0.1159(9) 0.264(2) 0.139(10) Uiso 1 1 d D . .
H19A H 0.2325 0.1288 0.2110 0.209 Uiso 1 1 calc R . .
H19B H 0.0971 0.1031 0.2137 0.209 Uiso 1 1 calc R . .
H19C H 0.2180 0.0892 0.3140 0.209 Uiso 1 1 calc R . .
C20 C 0.018(3) 0.1531(18) 0.394(4) 0.26(2) Uiso 1 1 d D . .
H20A H -0.0532 0.1649 0.3330 0.392 Uiso 1 1 calc R . .
H20B H 0.0247 0.1735 0.4667 0.392 Uiso 1 1 calc R . .
H20C H 0.0029 0.1185 0.4138 0.392 Uiso 1 1 calc R . .

loop_
_atom_site_aniso_label
_atom_site_aniso_U_11
_atom_site_aniso_U_22
_atom_site_aniso_U_33
_atom_site_aniso_U_23
_atom_site_aniso_U_13
_atom_site_aniso_U_12
C3 0.136(18) 0.067(10) 0.072(11) 0.026(9) 0.026(12) 0.044(11)
C4 0.074(11) 0.054(8) 0.060(8) -0.009(7) -0.001(8) 0.039(8)
C7 0.021(6) 0.018(4) 0.042(6) -0.008(4) 0.002(5) 0.000(4)
C8 0.043(8) 0.036(6) 0.041(7) -0.009(5) 0.015(6) -0.001(5)
C9 0.024(7) 0.035(6) 0.060(8) -0.008(6) 0.007(6) -0.006(5)
C10 0.023(6) 0.052(7) 0.053(7) -0.021(6) -0.007(6) -0.001(5)
C11 0.061(9) 0.033(6) 0.039(6) -0.006(5) -0.011(6) -0.013(5)
C12 0.025(6) 0.034(5) 0.028(5) -0.005(4) -0.002(4) 0.003(4)
C13 0.034(6) 0.044(6) 0.023(5) -0.016(4) -0.005(4) 0.014(5)
C14 0.042(7) 0.024(5) 0.059(8) 0.002(5) 0.008(6) -0.009(5)
C15 0.060(10) 0.057(8) 0.082(11) 0.016(8) 0.004(8) -0.034(7)
C16 0.108(14) 0.047(8) 0.056(9) 0.014(7) 0.026(9) -0.021(8)
C17 0.076(11) 0.047(8) 0.071(10) 0.031(7) -0.009(8) -0.010(7)
C18 0.033(7) 0.084(11) 0.061(9) 0.007(8) -0.030(7) -0.017(7)
C22 0.010(7) 0.024(5) 0.021(5) -0.009(4) 0.006(4) -0.002(4)
C23 0.047(8) 0.040(6) 0.043(7) -0.012(5) 0.023(6) -0.003(5)
C24 0.029(7) 0.057(7) 0.048(7) -0.003(6) 0.020(6) -0.006(6)
C25 0.030(6) 0.048(6) 0.039(5) -0.014(6) 0.014(5) 0.000(6)
C26 0.024(6) 0.033(5) 0.041(6) 0.000(5) 0.009(5) -0.008(4)
C27 0.022(6) 0.021(4) 0.028(5) -0.002(4) 0.012(4) -0.006(4)
C28 0.022(5) 0.010(3) 0.025(4) -0.002(3) -0.007(4) 0.002(3)
C29 0.029(6) 0.024(5) 0.030(5) 0.003(4) 0.001(5) 0.000(4)
C30 0.036(7) 0.036(6) 0.024(5) 0.008(4) -0.001(5) 0.012(5)
C31 0.023(6) 0.038(6) 0.030(5) 0.010(4) 0.003(5) 0.010(4)
C32 0.036(7) 0.018(4) 0.042(6) 0.008(4) -0.004(5) -0.001(4)
C33 0.011(5) 0.023(4) 0.031(5) -0.006(4) -0.001(4) 0.000(3)
C34 0.042(7) 0.021(5) 0.018(4) -0.003(4) 0.007(5) -0.003(4)
C35 0.045(8) 0.065(8) 0.033(6) 0.010(6) -0.011(6) 0.007(6)
C36 0.053(9) 0.068(9) 0.040(7) -0.001(6) -0.015(6) 0.007(7)
C37 0.065(12) 0.137(17) 0.083(12) 0.045(12) 0.042(10) 0.031(12)
C38 0.068(10) 0.063(8) 0.049(7) 0.004(6) -0.022(7) 0.041(8)
C39 0.021(6) 0.028(5) 0.036(5) -0.004(4) 0.009(5) 0.003(4)
C40 0.035(7) 0.052(7) 0.054(8) -0.013(6) 0.017(6) 0.019(6)
C41 0.029(6) 0.041(6) 0.045(7) -0.012(5) 0.003(5) 0.000(5)
C42 0.038(7) 0.050(7) 0.042(6) -0.005(5) 0.017(6) -0.003(5)
C43 0.037(7) 0.027(5) 0.037(6) -0.003(4) 0.003(5) -0.007(4)
C44 0.092(12) 0.051(8) 0.070(10) 0.003(7) -0.056(9) -0.031(8)
C45 0.035(7) 0.058(8) 0.041(7) -0.006(6) 0.002(6) -0.009(6)
C46 0.143(17) 0.074(10) 0.036(7) -0.031(7) 0.053(9) -0.047(10)
C47 0.129(16) 0.046(8) 0.044(7) -0.017(6) 0.032(9) -0.001(9)
C49 0.011(6) 0.042(6) 0.049(7) 0.008(5) -0.002(5) 0.000(4)
C50 0.006(6) 0.050(6) 0.053(8) -0.004(5) -0.007(5) -0.002(4)
C51 0.041(8) 0.055(8) 0.062(9) -0.003(7) 0.030(7) 0.001(6)
C52 0.037(7) 0.037(5) 0.023(5) -0.006(4) -0.022(5) 0.009(5)
C53 0.030(6) 0.053(7) 0.025(5) -0.007(5) -0.009(5) 0.003(5)
C54 0.023(6) 0.066(8) 0.031(6) -0.006(5) -0.010(5) -0.013(5)
C55A 0.24(4) 0.10(2) 0.068(19) -0.047(18) -0.01(2) 0.00(3)
C56A 0.14(3) 0.030(18) 0.27(6) -0.029(18) 0.05(3) 0.011(17)
C55B 0.24(4) 0.10(2) 0.068(19) -0.047(18) -0.01(2) 0.00(3)
C56B 0.14(3) 0.030(18) 0.27(6) -0.029(18) 0.05(3) 0.011(17)
Cl1 0.125(5) 0.128(5) 0.072(3) 0.035(3) 0.002(3) 0.007(4)
Cl2 0.151(6) 0.082(3) 0.117(5) 0.009(3) 0.047(4) 0.032(4)
N1 0.023(5) 0.024(4) 0.032(4) -0.004(3) 0.014(4) 0.003(3)
N2 0.014(4) 0.022(4) 0.021(3) 0.001(3) 0.004(3) 0.001(3)
O1 0.012(4) 0.030(4) 0.031(4) 0.007(3) 0.006(3) -0.005(3)
O2 0.009(4) 0.024(3) 0.015(3) -0.005(2) -0.002(3) -0.001(2)
O3 0.059(6) 0.028(4) 0.036(4) 0.012(3) 0.009(4) -0.003(4)
O4 0.028(4) 0.044(4) 0.045(4) -0.019(4) -0.010(4) 0.014(3)
O5 0.029(4) 0.032(4) 0.029(4) -0.001(3) 0.004(3) -0.007(3)
O6 0.020(4) 0.024(3) 0.020(3) 0.000(3) 0.001(3) 0.002(3)
O7 0.034(5) 0.034(4) 0.036(4) 0.000(3) 0.003(4) 0.000(3)
O8 0.044(4) 0.044(4) 0.021(3) -0.010(4) 0.012(3) 0.007(4)
Zr1 0.0216(5) 0.0220(4) 0.0252(4) -0.0011(4) 0.0001(4) 0.0013(4)
Zr2 0.0197(5) 0.0231(4) 0.0188(4) -0.0025(4) 0.0014(3) 0.0035(4)

loop_
_atom_type_symbol
_atom_type_description
_atom_type_scat_dispersion_real
_atom_type_scat_dispersion_imag
_atom_type_scat_source
C C 0.0033 0.0016 'International Tables Vol C Tables 4.2.6.8 and 6.1.1.4'
H H 0.0000 0.0000 'International Tables Vol C Tables 4.2.6.8 and 6.1.1.4'
N N 0.0061 0.0033 'International Tables Vol C Tables 4.2.6.8 and 6.1.1.4'
O O 0.0106 0.0060 'International Tables Vol C Tables 4.2.6.8 and 6.1.1.4'
Zr Zr -2.9673 0.5597 'International Tables Vol C Tables 4.2.6.8 and 6.1.1.4'
Cl Cl 0.1484 0.1585 'International Tables Vol C Tables 4.2.6.8 and 6.1.1.4'

loop_
_geom_angle_atom_site_label_1
_geom_angle_atom_site_label_2
_geom_angle_atom_site_label_3
_geom_angle
C2 C1 C3 123.6(19)
C2 C1 O3 113.9(17)
C3 C1 O3 111.7(14)
C1 C2 H2A 109.4
C1 C2 H2B 109.4
H2A C2 H2B 109.5
C1 C2 H2C 109.6
H2A C2 H2C 109.5
H2B C2 H2C 109.5
C1 C3 H3A 109.6
C1 C3 H3B 109.4
H3A C3 H3B 109.5
C1 C3 H3C 109.4
H3A C3 H3C 109.5
H3B C3 H3C 109.5
O4 C4 C6 108.5(16)
O4 C4 C5 111.6(16)
C6 C4 C5 110.1(18)
C4 C5 H5A 109.4
C4 C5 H5B 109.3
H5A C5 H5B 109.5
C4 C5 H5C 109.7
H5A C5 H5C 109.5
H5B C5 H5C 109.5
C4 C6 H6A 109.6
C4 C6 H6B 109.3
H6A C6 H6B 109.5
C4 C6 H6C 109.5
H6A C6 H6C 109.5
H6B C6 H6C 109.5
O5 C7 C8 119.4(10)
O5 C7 C12 120.5(9)
C8 C7 C12 120.1(10)
C7 C8 C9 117.7(11)
C7 C8 C14 122.4(11)
C9 C8 C14 119.8(11)
C10 C9 C8 121.5(11)
C10 C9 H9 119.3
C8 C9 H9 119.3
C11 C10 C9 117.8(11)
C11 C10 C18 124.0(13)
C9 C10 C18 118.2(11)
C10 C11 C12 122.1(12)
C10 C11 H11 119.0
C12 C11 H11 119.0
C11 C12 C7 120.8(10)
C11 C12 C13 115.8(10)
C7 C12 C13 123.4(9)
N1 C13 C12 127.2(10)
C16 C14 C17 108.0(12)
C16 C14 C8 110.8(9)
C17 C14 C8 109.6(11)
C16 C14 C15 108.9(12)
C17 C14 C15 107.0(11)
C8 C14 C15 112.3(11)
C14 C15 H15A 109.4
C14 C15 H15B 109.6
H15A C15 H15B 109.5
C14 C15 H15C 109.4
H15A C15 H15C 109.5
H15B C15 H15C 109.5
C14 C16 H16A 109.5
C14 C16 H16B 109.6
H16A C16 H16B 109.5
C14 C16 H16C 109.3
H16A C16 H16C 109.5
H16B C16 H16C 109.5
C14 C17 H17A 109.4
C14 C17 H17B 109.5
H17A C17 H17B 109.5
C14 C17 H17C 109.5
H17A C17 H17C 109.5
H17B C17 H17C 109.5
C21 C18 C19 112.2(18)
C21 C18 C20 98(2)
C19 C18 C20 119(2)
C21 C18 C10 111.5(13)
C19 C18 C10 109.7(15)
C20 C18 C10 106(2)
C18 C21 H21A 111.1
C18 C21 H21B 110.8
H21A C21 H21B 108.0
C18 C21 H21C 111.0
H21A C21 H21C 107.9
H21B C21 H21C 107.9
N1 C22 C27 110.6(8)
N1 C22 C23 111.3(8)
C27 C22 C23 111.3(9)
C24 C23 C22 111.9(10)
C24 C23 H23A 109.1
C22 C23 H23A 109.2
C24 C23 H23B 109.3
C22 C23 H23B 109.3
H23A C23 H23B 107.9
C23 C24 C25 111.2(11)
C23 C24 H24A 109.3
C25 C24 H24A 109.3
C23 C24 H24B 109.5
C25 C24 H24B 109.4
H24A C24 H24B 108.0
C26 C25 C24 112.4(9)
C26 C25 H25A 109.1
C24 C25 H25A 109.1
C26 C25 H25B 109.1
C24 C25 H25B 109.2
H25A C25 H25B 107.9
C25 C26 C27 109.1(9)
C25 C26 H26A 109.8
C27 C26 H26A 109.9
C25 C26 H26B 109.9
C27 C26 H26B 109.8
H26A C26 H26B 108.3
N2 C27 C22 114.0(8)
N2 C27 C26 111.3(8)
C22 C27 C26 110.1(8)
N2 C28 C29 132.7(9)
C30 C29 C34 120.9(10)
C30 C29 C28 118.2(10)
C34 C29 C28 120.8(9)
C31 C30 C29 121.9(11)
C31 C30 H30 119.0
C29 C30 H30 119.1
C30 C31 C32 115.3(9)
C30 C31 C35 120.7(10)
C32 C31 C35 123.7(10)
C31 C32 C33 126.8(11)
C31 C32 H32 116.6
C33 C32 H32 116.6
C34 C33 C32 114.7(10)
C34 C33 C39 122.9(9)
C32 C33 C39 122.4(9)
O6 C34 C29 120.0(10)
O6 C34 C33 120.2(9)
C29 C34 C33 119.8(9)
C38 C35 C36 110.8(12)
C38 C35 C31 110.6(11)
C36 C35 C31 110.5(10)
C38 C35 C37 108.8(13)
C36 C35 C37 109.0(14)
C31 C35 C37 107.0(12)
C35 C36 H36A 109.4
C35 C36 H36B 109.6
H36A C36 H36B 109.5
C35 C36 H36C 109.4
H36A C36 H36C 109.5
H36B C36 H36C 109.5
C35 C37 H37A 109.5
C35 C37 H37B 109.7
H37A C37 H37B 109.5
C35 C37 H37C 109.2
H37A C37 H37C 109.5
H37B C37 H37C 109.5
C35 C38 H38A 109.6
C35 C38 H38B 109.5
H38A C38 H38B 109.5
C35 C38 H38C 109.4
H38A C38 H38C 109.5
H38B C38 H38C 109.5
C42 C39 C40 108.9(10)
C42 C39 C41 109.9(9)
C40 C39 C41 106.4(9)
C42 C39 C33 108.7(8)
C40 C39 C33 114.2(9)
C41 C39 C33 108.7(9)
C39 C40 H40A 109.5
C39 C40 H40B 109.4
H40A C40 H40B 109.5
C39 C40 H40C 109.5
H40A C40 H40C 109.5
H40B C40 H40C 109.5
C39 C41 H41A 109.5
C39 C41 H41B 109.4
H41A C41 H41B 109.5
C39 C41 H41C 109.5
H41A C41 H41C 109.5
H41B C41 H41C 109.5
C39 C42 H42A 109.5
C39 C42 H42B 109.4
H42A C42 H42B 109.5
C39 C42 H42C 109.5
H42A C42 H42C 109.5
H42B C42 H42C 109.5
O7 C43 C45 111.3(10)
O7 C43 C44 109.8(10)
C45 C43 C44 107.1(10)
C43 C44 H44A 109.5
C43 C44 H44B 109.5
H44A C44 H44B 109.5
C43 C44 H44C 109.5
H44A C44 H44C 109.5
H44B C44 H44C 109.5
C43 C45 H45A 109.5
C43 C45 H45B 109.4
H45A C45 H45B 109.5
C43 C45 H45C 109.5
H45A C45 H45C 109.5
H45B C45 H45C 109.5
O8 C46 C48B 117.7(16)
O8 C46 C48A 115.0(14)
C48B C46 C48A 29.4(14)
O8 C46 C47 114.6(11)
C48B C46 C47 127.2(17)
C48A C46 C47 116.6(15)
C46 C47 H47A 109.4
C46 C47 H47B 109.5
H47A C47 H47B 109.5
C46 C47 H47C 109.5
H47A C47 H47C 109.5
H47B C47 H47C 109.5
C46 C48A H48A 109.4
C46 C48A H48B 109.5
C46 C48A H48C 109.5
C46 C48B H48D 109.5
C46 C48B H48E 109.3
H48D C48B H48E 109.5
C46 C48B H48F 109.6
H48D C48B H48F 109.5
H48E C48B H48F 109.5
O1 C49 C51 112.1(10)
O1 C49 C50 112.0(9)
C51 C49 C50 111.7(10)
C49 C50 H50A 109.5
C49 C50 H50B 109.4
H50A C50 H50B 109.5
C49 C50 H50C 109.5
H50A C50 H50C 109.5
H50B C50 H50C 109.5
C49 C51 H51A 109.4
C49 C51 H51B 109.6
H51A C51 H51B 109.5
C49 C51 H51C 109.5
H51A C51 H51C 109.5
H51B C51 H51C 109.5
O2 C52 C54 108.9(9)
O2 C52 C53 109.2(9)
C54 C52 C53 114.0(10)
C52 C53 H53A 109.5
C52 C53 H53B 109.4
H53A C53 H53B 109.5
C52 C53 H53C 109.4
H53A C53 H53C 109.5
H53B C53 H53C 109.5
C52 C54 H54A 109.4
C52 C54 H54B 109.4
H54A C54 H54B 109.5
C52 C54 H54C 109.5
H54A C54 H54C 109.5
H54B C54 H54C 109.5
C56A C55A Cl1 111.2(15)
C56A C55A H55A 109.6
Cl1 C55A H55A 109.5
C56A C55A H55B 109.2
Cl1 C55A H55B 109.3
H55A C55A H55B 108.0
C55A C56A Cl2 119(2)
C55A C56A H56A 107.4
Cl2 C56A H56A 107.5
C55A C56A H56B 107.7
Cl2 C56A H56B 107.5
H56A C56A H56B 107.0
C56B C55B Cl1 109.7(13)
C56B C55B H55C 109.8
Cl1 C55B H55C 109.8
C56B C55B H55D 109.7
Cl1 C55B H55D 109.6
H55C C55B H55D 108.2
C55B C56B Cl2 122(2)
C55B C56B H56C 106.8
Cl2 C56B H56C 106.9
C55B C56B H56D 107.0
Cl2 C56B H56D 106.9
H56C C56B H56D 106.7
C55A Cl1 C55B 42.9(18)
C56B Cl2 C56A 27(2)
C13 N1 C22 110.5(9)
C13 N1 Zr1 124.4(8)
C22 N1 Zr1 125.0(6)
C28 N2 C27 119.4(8)
C28 N2 Zr2 123.5(6)
C27 N2 Zr2 116.9(5)
C49 O1 Zr1 118.2(6)
C49 O1 Zr2 132.3(7)
Zr1 O1 Zr2 107.0(3)
C52 O2 Zr2 130.8(6)
C52 O2 Zr1 115.9(5)
Zr2 O2 Zr1 109.5(3)
C1 O3 Zr1 161.8(10)
C4 O4 Zr1 165.1(9)
C7 O5 Zr1 143.1(7)
C34 O6 Zr2 145.0(7)
C43 O7 Zr2 163.6(7)
C46 O8 Zr2 162.4(8)
O3 Zr1 O4 100.4(4)
O3 Zr1 O5 93.5(3)
O4 Zr1 O5 99.4(3)
O3 Zr1 O2 94.0(3)
O4 Zr1 O2 92.8(3)
O5 Zr1 O2 164.3(3)
O3 Zr1 O1 97.0(3)
O4 Zr1 O1 157.4(3)
O5 Zr1 O1 93.8(3)
O2 Zr1 O1 71.6(2)
O3 Zr1 N1 168.2(3)
O4 Zr1 N1 86.2(3)
O5 Zr1 N1 75.6(3)
O2 Zr1 N1 95.5(3)
O1 Zr1 N1 79.4(3)
O3 Zr1 Zr2 99.3(2)
O4 Zr1 Zr2 125.2(2)
O5 Zr1 Zr2 129.7(2)
O2 Zr1 Zr2 35.12(17)
O1 Zr1 Zr2 36.60(17)
N1 Zr1 Zr2 84.59(17)
O8 Zr2 O7 99.6(4)
O8 Zr2 O6 94.1(3)
O7 Zr2 O6 97.0(3)
O8 Zr2 O2 102.6(3)
O7 Zr2 O2 92.5(3)
O6 Zr2 O2 159.1(2)
O8 Zr2 O1 97.4(3)
O7 Zr2 O1 158.9(3)
O6 Zr2 O1 94.0(3)
O2 Zr2 O1 71.7(2)
O8 Zr2 N2 170.6(3)
O7 Zr2 N2 83.9(3)
O6 Zr2 N2 76.8(3)
O2 Zr2 N2 85.8(3)
O1 Zr2 N2 81.2(3)
O8 Zr2 Zr1 104.9(3)
O7 Zr2 Zr1 125.8(2)
O6 Zr2 Zr1 127.81(18)
O2 Zr2 Zr1 35.41(16)
O1 Zr2 Zr1 36.40(18)
N2 Zr2 Zr1 79.46(18)
C18 C19 H19A 109.7
C18 C19 H19B 109.1
H19A C19 H19B 109.5
C18 C19 H19C 109.6
H19A C19 H19C 109.5
H19B C19 H19C 109.5
C18 C20 H20A 110.4
C18 C20 H20B 112.7
H20A C20 H20B 107.4
C18 C20 H20C 110.0
H20A C20 H20C 107.9
H20B C20 H20C 108.2

loop_
_geom_bond_atom_site_label_1
_geom_bond_atom_site_label_2
_geom_bond_distance
C1 C2 1.32(3)
C1 C3 1.42(2)
C1 O3 1.438(18)
C2 H2A 0.9801
C2 H2B 0.9801
C2 H2C 0.9801
C3 H3A 0.9801
C3 H3B 0.9801
C3 H3C 0.9801
C4 O4 1.393(15)
C4 C6 1.47(3)
C4 C5 1.53(3)
C5 H5A 0.9801
C5 H5B 0.9801
C5 H5C 0.9801
C6 H6A 0.9800
C6 H6B 0.9800
C6 H6C 0.9800
C7 O5 1.307(12)
C7 C8 1.407(16)
C7 C12 1.408(16)
C8 C9 1.444(17)
C8 C14 1.541(17)
C9 C10 1.431(19)
C9 H9 0.9500
C10 C11 1.377(17)
C10 C18 1.542(16)
C11 C12 1.393(15)
C11 H11 0.9500
C12 C13 1.492(16)
C13 N1 1.277(12)
C14 C16 1.53(2)
C14 C17 1.54(2)
C14 C15 1.549(16)
C15 H15A 0.9800
C15 H15B 0.9800
C15 H15C 0.9800
C16 H16A 0.9800
C16 H16B 0.9800
C16 H16C 0.9800
C17 H17A 0.9800
C17 H17B 0.9800
C17 H17C 0.9800
C18 C21 1.492(16)
C18 C19 1.494(17)
C18 C20 1.517(19)
C21 H21A 0.9948
C21 H21B 0.9945
C21 H21C 0.9947
C22 N1 1.492(14)
C22 C27 1.517(13)
C22 C23 1.531(16)
C23 C24 1.528(17)
C23 H23A 0.9900
C23 H23B 0.9900
C24 C25 1.551(17)
C24 H24A 0.9900
C24 H24B 0.9900
C25 C26 1.531(16)
C25 H25A 0.9900
C25 H25B 0.9900
C26 C27 1.568(14)
C26 H26A 0.9900
C26 H26B 0.9900
C27 N2 1.480(13)
C28 N2 1.289(10)
C28 C29 1.438(14)
C29 C30 1.381(13)
C29 C34 1.395(15)
C30 C31 1.371(15)
C30 H30 0.9500
C31 C32 1.370(16)
C31 C35 1.531(14)
C32 C33 1.411(14)
C32 H32 0.9500
C33 C34 1.401(15)
C33 C39 1.530(14)
C34 O6 1.339(12)
C35 C38 1.463(19)
C35 C36 1.527(19)
C35 C37 1.58(2)
C36 H36A 0.9800
C36 H36B 0.9800
C36 H36C 0.9800
C37 H37A 0.9800
C37 H37B 0.9800
C37 H37C 0.9800
C38 H38A 0.9800
C38 H38B 0.9800
C38 H38C 0.9800
C39 C42 1.498(16)
C39 C40 1.519(15)
C39 C41 1.530(14)
C40 H40A 0.9800
C40 H40B 0.9800
C40 H40C 0.9800
C41 H41A 0.9800
C41 H41B 0.9800
C41 H41C 0.9800
C42 H42A 0.9800
C42 H42B 0.9800
C42 H42C 0.9800
C43 O7 1.422(12)
C43 C45 1.432(15)
C43 C44 1.541(19)
C44 H44A 0.9801
C44 H44B 0.9801
C44 H44C 0.9801
C45 H45A 0.9800
C45 H45B 0.9800
C45 H45C 0.9800
C46 O8 1.378(13)
C46 C48B 1.420(2)
C46 C48A 1.420(2)
C46 C47 1.437(19)
C47 H47A 0.9800
C47 H47B 0.9800
C47 H47C 0.9800
C48A H48A 0.9800
C48A H48B 0.9800
C48A H48C 0.9800
C48B H48D 0.9801
C48B H48E 0.9801
C48B H48F 0.9801
C49 O1 1.440(13)
C49 C51 1.501(18)
C49 C50 1.520(15)
C50 H50A 0.9800
C50 H50B 0.9800
C50 H50C 0.9800
C51 H51A 0.9800
C51 H51B 0.9800
C51 H51C 0.9800
C52 O2 1.468(11)
C52 C54 1.477(19)
C52 C53 1.483(16)
C53 H53A 0.9800
C53 H53B 0.9800
C53 H53C 0.9800
C54 H54A 0.9800
C54 H54B 0.9800
C54 H54C 0.9800
C55A C56A 1.450(10)
C55A Cl1 1.711(10)
C55A H55A 0.9900
C55A H55B 0.9900
C56A Cl2 1.712(10)
C56A H56A 0.9900
C56A H56B 0.9900
C55B C56B 1.449(10)
C55B Cl1 1.718(10)
C55B H55C 0.9900
C55B H55D 0.9900
C56B Cl2 1.705(10)
C56B H56C 0.9900
C56B H56D 0.9900
N1 Zr1 2.504(8)
N2 Zr2 2.393(7)
O1 Zr1 2.195(7)
O1 Zr2 2.205(7)
O2 Zr2 2.158(6)
O2 Zr1 2.174(6)
O3 Zr1 1.910(8)
O4 Zr1 1.942(8)
O5 Zr1 2.044(7)
O6 Zr2 2.043(6)
O7 Zr2 1.931(8)
O8 Zr2 1.923(6)
Zr1 Zr2 3.5372(12)
C19 H19A 0.9800
C19 H19B 0.9800
C19 H19C 0.9800
C20 H20A 0.9949
C20 H20B 0.9985
C20 H20C 0.9943

loop_
_geom_torsion_atom_site_label_1
_geom_torsion_atom_site_label_2
_geom_torsion_atom_site_label_3
_geom_torsion_atom_site_label_4
_geom_torsion
O5 C7 C8 C9 175.6(10)
C12 C7 C8 C9 -4.9(16)
O5 C7 C8 C14 -0.9(17)
C12 C7 C8 C14 178.5(11)
C7 C8 C9 C10 2.7(17)
C14 C8 C9 C10 179.3(11)
C8 C9 C10 C11 1.3(18)
C8 C9 C10 C18 179.0(12)
C9 C10 C11 C12 -3.1(19)
C18 C10 C11 C12 179.4(13)
C10 C11 C12 C7 0.9(19)
C10 C11 C12 C13 -178.6(11)
O5 C7 C12 C11 -177.2(11)
C8 C7 C12 C11 3.3(17)
O5 C7 C12 C13 2.2(16)
C8 C7 C12 C13 -177.3(10)
C11 C12 C13 N1 170.0(11)
C7 C12 C13 N1 -9.4(17)
C7 C8 C14 C16 60.3(16)
C9 C8 C14 C16 -116.2(13)
C7 C8 C14 C17 -58.8(15)
C9 C8 C14 C17 124.7(12)
C7 C8 C14 C15 -177.7(12)
C9 C8 C14 C15 5.8(17)
C11 C10 C18 C21 -30(2)
C9 C10 C18 C21 152.4(15)
C11 C10 C18 C19 94.9(19)
C9 C10 C18 C19 -82.6(19)
C11 C10 C18 C20 -135(2)
C9 C10 C18 C20 47(2)
N1 C22 C23 C24 180.0(10)
C27 C22 C23 C24 -56.3(13)
C22 C23 C24 C25 52.4(14)
C23 C24 C25 C26 -53.6(14)
C24 C25 C26 C27 56.0(12)
N1 C22 C27 N2 -51.0(11)
C23 C22 C27 N2 -175.2(8)
N1 C22 C27 C26 -176.9(8)
C23 C22 C27 C26 58.9(11)
C25 C26 C27 N2 174.1(8)
C25 C26 C27 C22 -58.5(11)
N2 C28 C29 C30 -175.8(10)
N2 C28 C29 C34 3.2(16)
C34 C29 C30 C31 3.4(17)
C28 C29 C30 C31 -177.6(10)
C29 C30 C31 C32 1.6(16)
C29 C30 C31 C35 -172.3(11)
C30 C31 C32 C33 -1.7(17)
C35 C31 C32 C33 172.0(11)
C31 C32 C33 C34 -3.1(15)
C31 C32 C33 C39 178.3(10)
C30 C29 C34 O6 173.7(9)
C28 C29 C34 O6 -5.2(14)
C30 C29 C34 C33 -8.5(15)
C28 C29 C34 C33 172.5(9)
C32 C33 C34 O6 -174.2(9)
C39 C33 C34 O6 4.4(14)
C32 C33 C34 C29 8.0(14)
C39 C33 C34 C29 -173.4(9)
C30 C31 C35 C38 179.5(12)
C32 C31 C35 C38 6.2(18)
C30 C31 C35 C36 56.4(16)
C32 C31 C35 C36 -116.9(13)
C30 C31 C35 C37 -62.0(16)
C32 C31 C35 C37 124.6(14)
C34 C33 C39 C42 -63.7(12)
C32 C33 C39 C42 114.8(11)
C34 C33 C39 C40 174.5(10)
C32 C33 C39 C40 -7.0(14)
C34 C33 C39 C41 55.9(12)
C32 C33 C39 C41 -125.6(10)
Cl1 C55A C56A Cl2 172(4)
Cl1 C55B C56B Cl2 -172(3)
C56A C55A Cl1 C55B 17(5)
C56B C55B Cl1 C55A -16(4)
C55B C56B Cl2 C56A 11(6)
C55A C56A Cl2 C56B -10(5)
C12 C13 N1 C22 175.8(10)
C12 C13 N1 Zr1 -3.4(14)
C27 C22 N1 C13 136.3(9)
C23 C22 N1 C13 -99.5(10)
C27 C22 N1 Zr1 -44.5(10)
C23 C22 N1 Zr1 79.7(9)
C29 C28 N2 C27 -177.8(9)
C29 C28 N2 Zr2 6.4(14)
C22 C27 N2 C28 -61.6(11)
C26 C27 N2 C28 63.7(11)
C22 C27 N2 Zr2 114.5(7)
C26 C27 N2 Zr2 -120.2(7)
C51 C49 O1 Zr1 105.5(9)
C50 C49 O1 Zr1 -128.1(8)
C51 C49 O1 Zr2 -54.3(12)
C50 C49 O1 Zr2 72.2(12)
C54 C52 O2 Zr2 -90.7(11)
C53 C52 O2 Zr2 34.4(14)
C54 C52 O2 Zr1 114.1(8)
C53 C52 O2 Zr1 -120.8(8)
C2 C1 O3 Zr1 139(3)
C3 C1 O3 Zr1 -75(3)
C6 C4 O4 Zr1 40(4)
C5 C4 O4 Zr1 -82(4)
C8 C7 O5 Zr1 -153.5(9)
C12 C7 O5 Zr1 27.1(18)
C29 C34 O6 Zr2 -5.4(17)
C33 C34 O6 Zr2 176.8(7)
C45 C43 O7 Zr2 155(2)
C44 C43 O7 Zr2 37(3)
C48B C46 O8 Zr2 155(3)
C48A C46 O8 Zr2 -172(3)
C47 C46 O8 Zr2 -33(4)
C1 O3 Zr1 O4 15(3)
C1 O3 Zr1 O5 115(3)
C1 O3 Zr1 O2 -78(3)
C1 O3 Zr1 O1 -150(3)
C1 O3 Zr1 N1 138(3)
C1 O3 Zr1 Zr2 -113(3)
C4 O4 Zr1 O3 71(3)
C4 O4 Zr1 O5 -25(3)
C4 O4 Zr1 O2 165(3)
C4 O4 Zr1 O1 -149(3)
C4 O4 Zr1 N1 -99(3)
C4 O4 Zr1 Zr2 -180(3)
C7 O5 Zr1 O3 145.3(12)
C7 O5 Zr1 O4 -113.6(12)
C7 O5 Zr1 O2 27(2)
C7 O5 Zr1 O1 48.0(12)
C7 O5 Zr1 N1 -30.0(12)
C7 O5 Zr1 Zr2 40.1(13)
C52 O2 Zr1 O3 59.9(8)
Zr2 O2 Zr1 O3 -100.5(4)
C52 O2 Zr1 O4 -40.8(8)
Zr2 O2 Zr1 O4 158.9(4)
C52 O2 Zr1 O5 178.2(11)
Zr2 O2 Zr1 O5 17.9(13)
C52 O2 Zr1 O1 155.9(8)
Zr2 O2 Zr1 O1 -4.4(3)
C52 O2 Zr1 N1 -127.2(8)
Zr2 O2 Zr1 N1 72.5(3)
C52 O2 Zr1 Zr2 160.3(9)
C49 O1 Zr1 O3 -68.3(7)
Zr2 O1 Zr1 O3 96.2(4)
C49 O1 Zr1 O4 151.5(8)
Zr2 O1 Zr1 O4 -44.0(9)
C49 O1 Zr1 O5 25.7(7)
Zr2 O1 Zr1 O5 -169.8(3)
C49 O1 Zr1 O2 -160.3(7)
Zr2 O1 Zr1 O2 4.2(3)
C49 O1 Zr1 N1 100.2(7)
Zr2 O1 Zr1 N1 -95.3(3)
C49 O1 Zr1 Zr2 -164.5(9)
C13 N1 Zr1 O3 -8.8(19)
C22 N1 Zr1 O3 172.2(14)
C13 N1 Zr1 O4 115.5(8)
C22 N1 Zr1 O4 -63.6(7)
C13 N1 Zr1 O5 14.8(8)
C22 N1 Zr1 O5 -164.3(7)
C13 N1 Zr1 O2 -152.1(8)
C22 N1 Zr1 O2 28.9(7)
C13 N1 Zr1 O1 -82.0(8)
C22 N1 Zr1 O1 98.9(7)
C13 N1 Zr1 Zr2 -118.6(8)
C22 N1 Zr1 Zr2 62.3(7)
C46 O8 Zr2 O7 38(3)
C46 O8 Zr2 O6 -60(3)
C46 O8 Zr2 O2 133(3)
C46 O8 Zr2 O1 -154(3)
C46 O8 Zr2 N2 -73(4)
C46 O8 Zr2 Zr1 169(3)
C43 O7 Zr2 O8 -118(3)
C43 O7 Zr2 O6 -23(3)
C43 O7 Zr2 O2 139(3)
C43 O7 Zr2 O1 98(3)
C43 O7 Zr2 N2 53(3)
C43 O7 Zr2 Zr1 125(3)
C34 O6 Zr2 O8 -167.0(11)
C34 O6 Zr2 O7 92.8(11)
C34 O6 Zr2 O2 -23.7(15)
C34 O6 Zr2 O1 -69.2(11)
C34 O6 Zr2 N2 10.7(11)
C34 O6 Zr2 Zr1 -54.5(11)
C52 O2 Zr2 O8 -58.3(10)
Zr1 O2 Zr2 O8 98.1(4)
C52 O2 Zr2 O7 42.2(9)
Zr1 O2 Zr2 O7 -161.4(4)
C52 O2 Zr2 O6 159.4(9)
Zr1 O2 Zr2 O6 -44.2(9)
C52 O2 Zr2 O1 -152.1(9)
Zr1 O2 Zr2 O1 4.4(3)
C52 O2 Zr2 N2 125.9(9)
Zr1 O2 Zr2 N2 -77.7(3)
C52 O2 Zr2 Zr1 -156.4(11)
C49 O1 Zr2 O8 56.3(9)
Zr1 O1 Zr2 O8 -105.2(3)
C49 O1 Zr2 O7 -159.8(9)
Zr1 O1 Zr2 O7 38.8(9)
C49 O1 Zr2 O6 -38.4(8)
Zr1 O1 Zr2 O6 160.2(3)
C49 O1 Zr2 O2 157.1(9)
Zr1 O1 Zr2 O2 -4.3(3)
C49 O1 Zr2 N2 -114.4(8)
Zr1 O1 Zr2 N2 84.2(3)
C49 O1 Zr2 Zr1 161.4(10)
C28 N2 Zr2 O8 5(2)
C27 N2 Zr2 O8 -171.1(18)
C28 N2 Zr2 O7 -108.1(7)
C27 N2 Zr2 O7 76.0(6)
C28 N2 Zr2 O6 -9.4(7)
C27 N2 Zr2 O6 174.6(6)
C28 N2 Zr2 O2 158.9(7)
C27 N2 Zr2 O2 -17.0(6)
C28 N2 Zr2 O1 86.8(7)
C27 N2 Zr2 O1 -89.1(6)
C28 N2 Zr2 Zr1 123.7(7)
C27 N2 Zr2 Zr1 -52.2(6)
O3 Zr1 Zr2 O8 -7.1(4)
O4 Zr1 Zr2 O8 -116.9(4)
O5 Zr1 Zr2 O8 95.4(4)
O2 Zr1 Zr2 O8 -90.8(4)
O1 Zr1 Zr2 O8 82.2(4)
N1 Zr1 Zr2 O8 161.6(3)
O3 Zr1 Zr2 O7 106.9(4)
O4 Zr1 Zr2 O7 -3.0(4)
O5 Zr1 Zr2 O7 -150.7(4)
O2 Zr1 Zr2 O7 23.1(5)
O1 Zr1 Zr2 O7 -163.9(4)
N1 Zr1 Zr2 O7 -84.4(4)
O3 Zr1 Zr2 O6 -114.6(4)
O4 Zr1 Zr2 O6 135.6(4)
O5 Zr1 Zr2 O6 -12.1(4)
O2 Zr1 Zr2 O6 161.7(4)
O1 Zr1 Zr2 O6 -25.4(4)
N1 Zr1 Zr2 O6 54.1(3)
O3 Zr1 Zr2 O2 83.7(4)
O4 Zr1 Zr2 O2 -26.1(4)
O5 Zr1 Zr2 O2 -173.8(5)
O1 Zr1 Zr2 O2 173.0(5)
N1 Zr1 Zr2 O2 -107.5(4)
O3 Zr1 Zr2 O1 -89.3(4)
O4 Zr1 Zr2 O1 160.9(4)
O5 Zr1 Zr2 O1 13.2(4)
O2 Zr1 Zr2 O1 -173.0(5)
N1 Zr1 Zr2 O1 79.5(4)
O3 Zr1 Zr2 N2 -178.6(3)
O4 Zr1 Zr2 N2 71.5(3)
O5 Zr1 Zr2 N2 -76.1(3)
O2 Zr1 Zr2 N2 97.6(4)
O1 Zr1 Zr2 N2 -89.4(4)
N1 Zr1 Zr2 N2 -9.9(3)
